data_7110747
loop_
_publ_author_name
'Ali, Shahbano'
'Deeming, Antony J.'
'Hogarth, Graeme'
'Mehta, Nikesh A.'
'Steed, Jonathan W.'

_publ_section_title
;
 Reductive coupling of alkynes to give ruthenium and osmium clusters of
 the type [M3(1,3-diene)(\m3-X)(CO)8] containing \m-\h2,\h2- or
 \h4-1,3-diene
;
_journal_issue 24
_journal_name_full 'Chemical Communications'
_journal_page_first 2541
_journal_paper_doi 10.1039/a908706k
_journal_year 1999
_chemical_formula_sum 'C19 H13 N O10 Ru3 S'
_chemical_formula_weight 750.57
_chemical_name_systematic
;
 (butadiene)(tosylimido)octacarbonyltriruthenium
;
_space_group_IT_number 29
_symmetry_cell_setting orthorhombic
_symmetry_space_group_name_Hall 'P 2c -2b'
_symmetry_space_group_name_H-M 'P b c 21'
_atom_sites_solution_hydrogens geom
_atom_sites_solution_primary direct
_atom_sites_solution_secondary difmap
_audit_creation_method SHELXL-97
_cell_angle_alpha 90.00
_cell_angle_beta 90.00
_cell_angle_gamma 90.00
_cell_formula_units_Z 4
_cell_length_a 10.3720(2)
_cell_length_b 13.5883(2)
_cell_length_c 16.0282(3)
_cell_measurement_reflns_used n/a
_cell_measurement_temperature 100(2)
_cell_measurement_theta_max n/a
_cell_measurement_theta_min n/a
_cell_volume 2258.98(7)
_computing_cell_refinement DENZO-SMN
_computing_data_reduction DENZO-SMN
_computing_molecular_graphics 'RES2INS (Barbour, 1997)'
_computing_publication_material CIFTAB
_computing_structure_refinement 'SHELXL-97 (Sheldrick, 1997)'
_computing_structure_solution 'SHELXS-97 (Sheldrick, 1990)'
_diffrn_ambient_temperature 100(2)
_diffrn_measured_fraction_theta_full 0.993
_diffrn_measured_fraction_theta_max 0.993
_diffrn_measurement_device_type KappaCCD
_diffrn_measurement_method '2o phi frames'
_diffrn_radiation_monochromator graphite
_diffrn_radiation_source 'fine-focus sealed tube'
_diffrn_radiation_type MoK\a
_diffrn_radiation_wavelength 0.71070
_diffrn_reflns_av_R_equivalents 0.0440
_diffrn_reflns_av_sigmaI/netI 0.0258
_diffrn_reflns_limit_h_max 12
_diffrn_reflns_limit_h_min -12
_diffrn_reflns_limit_k_max 16
_diffrn_reflns_limit_k_min -16
_diffrn_reflns_limit_l_max 19
_diffrn_reflns_limit_l_min -19
_diffrn_reflns_number 19655
_diffrn_reflns_theta_full 26.00
_diffrn_reflns_theta_max 26.00
_diffrn_reflns_theta_min 3.80
_diffrn_standards_decay_% 0
_diffrn_standards_interval_count n/a
_diffrn_standards_interval_time n/a
_diffrn_standards_number n/a
_exptl_absorpt_coefficient_mu 2.129
_exptl_absorpt_correction_T_max 0.8153
_exptl_absorpt_correction_T_min 0.6754
_exptl_absorpt_correction_type Scalepack
_exptl_crystal_colour orange
_exptl_crystal_density_diffrn 2.207
_exptl_crystal_density_method 'not measured'
_exptl_crystal_description prism
_exptl_crystal_F_000 1448
_exptl_crystal_size_max 0.20
_exptl_crystal_size_mid 0.20
_exptl_crystal_size_min 0.10
_refine_diff_density_max 0.735
_refine_diff_density_min -0.683
_refine_diff_density_rms 0.085
_refine_ls_abs_structure_details 'Flack H D (1983), Acta Cryst. A39, 876-881'
_refine_ls_abs_structure_Flack 0.52(2)
_refine_ls_extinction_coef 0.0020(2)
_refine_ls_extinction_expression Fc^*^=kFc[1+0.001xFc^2^\l^3^/sin(2\q)]^-1/4^
_refine_ls_extinction_method SHELXL
_refine_ls_goodness_of_fit_all 1.097
_refine_ls_hydrogen_treatment mixed
_refine_ls_matrix_type full
_refine_ls_number_parameters 309
_refine_ls_number_reflns 4203
_refine_ls_number_restraints 1
_refine_ls_restrained_S_all 1.097
_refine_ls_R_factor_all 0.0180
_refine_ls_R_factor_gt 0.0179
_refine_ls_shift/su_max 0.000
_refine_ls_shift/su_mean 0.000
_refine_ls_structure_factor_coef Fsqd
_refine_ls_weighting_details 'calc w=1/[\s^2^(Fo^2^)+(0.0208P)^2^+1.6597P] where P=(Fo^2^+2Fc^2^)/3'
_refine_ls_weighting_scheme calc
_refine_ls_wR_factor_gt 0.0455
_refine_ls_wR_factor_ref 0.0456
_reflns_number_gt 4191
_reflns_number_total 4203
_reflns_threshold_expression >2sigma(I)
_cod_data_source_file 908706ksup1.cif
_cod_data_source_block sa255c
_cod_original_sg_symbol_H-M Pbc21
_cod_database_code 7110747

loop_
_symmetry_equiv_pos_as_xyz
'x, y, z'
'-x, y+1/2, z'
'x, -y+1/2, z+1/2'
'-x, -y, z+1/2'

loop_
_atom_site_label
_atom_site_type_symbol
_atom_site_fract_x
_atom_site_fract_y
_atom_site_fract_z
_atom_site_U_iso_or_equiv
_atom_site_adp_type
_atom_site_occupancy
_atom_site_symmetry_multiplicity
_atom_site_calc_flag
_atom_site_refinement_flags
Ru1 Ru 0.22590(2) 0.062326(17) 0.012794(15) 0.01065(7) Uani 1 1 d .
Ru2 Ru 0.23394(2) 0.253701(17) -0.043923(15) 0.01080(7) Uani 1 1 d .
Ru3 Ru 0.07864(2) 0.116965(15) -0.121486(16) 0.01122(7) Uani 1 1 d .
S1 S 0.38393(7) 0.10652(5) -0.17567(4) 0.01155(14) Uani 1 1 d .
O1 O 0.0886(2) 0.00702(19) 0.17355(14) 0.0240(5) Uani 1 1 d .
O2 O 0.2197(2) -0.15636(18) -0.02650(16) 0.0257(5) Uani 1 1 d .
O3 O 0.1116(3) 0.42898(18) 0.04255(15) 0.0269(5) Uani 1 1 d .
O4 O 0.2660(2) 0.39331(18) -0.19190(16) 0.0230(5) Uani 1 1 d .
O5 O -0.0157(2) 0.19410(16) 0.04946(14) 0.0187(5) Uani 1 1 d .
O6 O -0.2146(2) 0.1280(2) -0.1008(2) 0.0347(7) Uani 1 1 d .
O7 O 0.0449(2) -0.09807(16) -0.17712(15) 0.0214(5) Uani 1 1 d .
O8 O 0.0729(2) 0.22525(19) -0.29039(16) 0.0289(6) Uani 1 1 d .
O9 O 0.5101(2) 0.10247(16) -0.13779(13) 0.0166(4) Uani 1 1 d .
O10 O 0.3628(2) 0.17997(16) -0.23934(12) 0.0162(5) Uani 1 1 d .
N1 N 0.2764(2) 0.12028(18) -0.10281(16) 0.0108(5) Uani 1 1 d .
C1 C 0.1422(3) 0.0282(2) 0.11400(19) 0.0164(6) Uani 1 1 d .
C2 C 0.2240(3) -0.0744(3) -0.0131(2) 0.0171(7) Uani 1 1 d .
C3 C 0.1598(3) 0.3625(2) 0.0114(2) 0.0185(6) Uani 1 1 d .
C4 C 0.2555(3) 0.3386(2) -0.1388(2) 0.0177(7) Uani 1 1 d .
C5 C 0.0695(3) 0.1744(2) 0.0042(2) 0.0148(6) Uani 1 1 d .
C6 C -0.1061(3) 0.1246(2) -0.1108(2) 0.0208(7) Uani 1 1 d .
C7 C 0.0598(3) -0.0180(2) -0.1586(2) 0.0157(6) Uani 1 1 d .
C8 C 0.0741(3) 0.1859(3) -0.2278(2) 0.0206(7) Uani 1 1 d .
C9 C 0.4337(3) 0.0552(2) 0.0543(2) 0.0173(6) Uani 1 1 d .
H9A H 0.4754 0.0633 0.0020 0.021 Uiso 1 1 calc R
H9B H 0.4282 -0.0083 0.0790 0.021 Uiso 1 1 calc R
C10 C 0.3805(3) 0.1362(2) 0.09488(19) 0.0169(6) Uani 1 1 d .
H10 H 0.3400 0.1236 0.1470 0.020 Uiso 1 1 calc R
C11 C 0.3798(3) 0.2384(2) 0.0665(2) 0.0154(6) Uani 1 1 d .
H11 H 0.3334 0.2837 0.1003 0.018 Uiso 1 1 calc R
C12 C 0.4393(3) 0.2771(2) -0.0041(2) 0.0168(6) Uani 1 1 d .
H12A H 0.4870 0.2354 -0.0402 0.020 Uiso 1 1 calc R
H12B H 0.4320 0.3454 -0.0162 0.020 Uiso 1 1 calc R
C13 C 0.3538(3) -0.0090(2) -0.22104(18) 0.0126(5) Uani 1 1 d .
C14 C 0.3990(3) -0.0930(2) -0.18064(19) 0.0154(6) Uani 1 1 d .
H14 H 0.4466 -0.0875 -0.1302 0.018 Uiso 1 1 calc R
C15 C 0.3736(3) -0.1847(2) -0.2150(2) 0.0199(6) Uani 1 1 d .
H15 H 0.4030 -0.2423 -0.1873 0.024 Uiso 1 1 calc R
C16 C 0.3059(3) -0.1935(2) -0.2895(2) 0.0177(6) Uani 1 1 d .
C17 C 0.2638(3) -0.1092(3) -0.3298(2) 0.0187(7) Uani 1 1 d .
H17 H 0.2189 -0.1145 -0.3813 0.022 Uiso 1 1 calc R
C18 C 0.2868(3) -0.0166(2) -0.2955(2) 0.0168(6) Uani 1 1 d .
H18 H 0.2567 0.0409 -0.3230 0.020 Uiso 1 1 calc R
C19 C 0.2817(3) -0.2944(3) -0.3264(2) 0.0253(8) Uani 1 1 d .
H19A H 0.3452 -0.3075 -0.3703 0.030 Uiso 1 1 calc R
H19B H 0.1947 -0.2967 -0.3502 0.030 Uiso 1 1 calc R
H19C H 0.2896 -0.3443 -0.2826 0.030 Uiso 1 1 calc R

loop_
_atom_site_aniso_label
_atom_site_aniso_U_11
_atom_site_aniso_U_22
_atom_site_aniso_U_33
_atom_site_aniso_U_23
_atom_site_aniso_U_13
_atom_site_aniso_U_12
Ru1 0.01232(12) 0.01255(12) 0.00709(11) 0.00111(9) -0.00027(10) -0.00116(8)
Ru2 0.01313(12) 0.01105(12) 0.00821(12) -0.00090(8) -0.00053(10) -0.00078(8)
Ru3 0.01139(11) 0.01308(11) 0.00918(11) -0.00089(10) -0.00219(9) -0.00056(8)
S1 0.0134(3) 0.0129(3) 0.0084(3) -0.0007(3) 0.0005(3) -0.0020(2)
O1 0.0305(13) 0.0292(13) 0.0124(11) 0.0039(10) 0.0066(9) -0.0049(10)
O2 0.0459(16) 0.0129(12) 0.0185(13) 0.0000(10) 0.0020(10) -0.0012(10)
O3 0.0338(13) 0.0224(12) 0.0247(12) -0.0091(10) -0.0023(11) 0.0095(10)
O4 0.0311(13) 0.0219(13) 0.0160(13) 0.0083(11) 0.0009(10) 0.0002(9)
O5 0.0155(11) 0.0238(11) 0.0168(11) -0.0038(9) 0.0031(9) -0.0010(9)
O6 0.0128(13) 0.0450(17) 0.0462(19) -0.0127(13) -0.0046(11) 0.0012(10)
O7 0.0248(12) 0.0166(11) 0.0228(12) -0.0028(10) -0.0045(10) -0.0073(9)
O8 0.0420(15) 0.0300(14) 0.0148(12) 0.0081(11) -0.0074(11) 0.0037(10)
O9 0.0134(10) 0.0209(10) 0.0155(11) -0.0017(9) -0.0015(9) -0.0023(8)
O10 0.0240(12) 0.0125(10) 0.0121(11) 0.0042(8) 0.0025(8) -0.0014(9)
N1 0.0109(12) 0.0132(13) 0.0082(13) 0.0012(9) -0.0006(9) -0.0010(8)
C1 0.0193(16) 0.0136(14) 0.0162(15) 0.0018(12) -0.0048(12) -0.0017(12)
C2 0.0222(18) 0.0207(18) 0.0084(14) 0.0019(12) -0.0019(11) -0.0003(12)
C3 0.0205(15) 0.0223(15) 0.0129(13) 0.0006(14) -0.0054(13) 0.0007(12)
C4 0.0154(13) 0.0188(16) 0.0190(18) -0.0064(15) -0.0016(11) 0.0016(11)
C5 0.0134(15) 0.0159(15) 0.0150(16) -0.0005(12) -0.0018(12) -0.0029(11)
C6 0.0188(16) 0.0244(16) 0.0192(19) -0.0096(13) -0.0032(14) 0.0003(12)
C7 0.0112(13) 0.0239(17) 0.0120(13) 0.0013(13) -0.0028(11) 0.0001(11)
C8 0.0184(17) 0.0183(16) 0.0250(19) -0.0046(14) -0.0050(12) -0.0004(12)
C9 0.0174(15) 0.0186(15) 0.0158(15) 0.0026(12) -0.0078(12) -0.0017(11)
C10 0.0154(14) 0.0259(16) 0.0094(14) 0.0014(12) -0.0055(12) -0.0054(13)
C11 0.0148(14) 0.0195(15) 0.0117(14) -0.0060(12) -0.0062(12) -0.0011(11)
C12 0.0149(15) 0.0182(15) 0.0173(16) -0.0020(13) -0.0036(11) -0.0017(12)
C13 0.0132(13) 0.0149(13) 0.0098(12) -0.0013(11) 0.0014(11) -0.0006(11)
C14 0.0165(14) 0.0191(14) 0.0106(14) -0.0004(12) -0.0032(12) 0.0041(12)
C15 0.0236(16) 0.0172(15) 0.0190(15) -0.0018(13) -0.0013(14) 0.0073(12)
C16 0.0181(14) 0.0184(15) 0.0166(15) -0.0047(13) 0.0041(13) -0.0006(12)
C17 0.0199(17) 0.0258(19) 0.0105(16) -0.0047(13) -0.0041(12) -0.0029(12)
C18 0.0189(14) 0.0192(16) 0.0122(14) 0.0007(13) -0.0016(12) 0.0019(11)
C19 0.031(2) 0.0192(17) 0.0257(19) -0.0096(14) 0.0004(14) -0.0015(13)

loop_
_atom_type_symbol
_atom_type_description
_atom_type_scat_dispersion_real
_atom_type_scat_dispersion_imag
_atom_type_scat_source
C C 0.0033 0.0016 'International Tables Vol C Tables 4.2.6.8 and 6.1.1.4'
H H 0.0000 0.0000 'International Tables Vol C Tables 4.2.6.8 and 6.1.1.4'
O O 0.0106 0.0060 'International Tables Vol C Tables 4.2.6.8 and 6.1.1.4'
N N 0.0061 0.0033 'International Tables Vol C Tables 4.2.6.8 and 6.1.1.4'
S S 0.1246 0.1234 'International Tables Vol C Tables 4.2.6.8 and 6.1.1.4'
Ru Ru -1.2594 0.8363 'International Tables Vol C Tables 4.2.6.8 and 6.1.1.4'

loop_
_geom_angle_atom_site_label_1
_geom_angle_atom_site_label_2
_geom_angle_atom_site_label_3
_geom_angle
C1 Ru1 C2 86.72(13)
C1 Ru1 N1 165.75(11)
C2 Ru1 N1 100.24(12)
C1 Ru1 C5 83.52(13)
C2 Ru1 C5 130.22(12)
N1 Ru1 C5 82.49(10)
C1 Ru1 C9 100.04(12)
C2 Ru1 C9 91.84(13)
N1 Ru1 C9 92.21(11)
C5 Ru1 C9 137.93(11)
C1 Ru1 C10 86.39(12)
C2 Ru1 C10 123.84(13)
N1 Ru1 C10 99.69(10)
C5 Ru1 C10 104.12(11)
C9 Ru1 C10 35.54(12)
C1 Ru1 Ru3 118.84(9)
C2 Ru1 Ru3 95.01(10)
N1 Ru1 Ru3 48.59(6)
C5 Ru1 Ru3 50.28(8)
C9 Ru1 Ru3 140.80(9)
C10 Ru1 Ru3 135.88(8)
C1 Ru1 Ru2 121.78(9)
C2 Ru1 Ru2 148.13(10)
N1 Ru1 Ru2 48.81(7)
C5 Ru1 Ru2 49.98(8)
C9 Ru1 Ru2 96.26(8)
C10 Ru1 Ru2 75.89(8)
Ru3 Ru1 Ru2 60.158(8)
C3 Ru2 C4 87.09(14)
C3 Ru2 N1 167.66(12)
C4 Ru2 N1 97.97(11)
C3 Ru2 C5 84.31(13)
C4 Ru2 C5 132.34(12)
N1 Ru2 C5 83.98(10)
C3 Ru2 C12 98.16(12)
C4 Ru2 C12 91.69(12)
N1 Ru2 C12 92.95(10)
C5 Ru2 C12 135.92(12)
C3 Ru2 C11 88.72(12)
C4 Ru2 C11 125.27(12)
N1 Ru2 C11 97.37(10)
C5 Ru2 C11 101.33(11)
C12 Ru2 C11 35.30(11)
C3 Ru2 Ru3 120.11(10)
C4 Ru2 Ru3 96.64(9)
N1 Ru2 Ru3 48.30(6)
C5 Ru2 Ru3 50.43(9)
C12 Ru2 Ru3 141.09(8)
C11 Ru2 Ru3 131.29(8)
C3 Ru2 Ru1 124.85(10)
C4 Ru2 Ru1 146.19(9)
N1 Ru2 Ru1 48.48(7)
C5 Ru2 Ru1 52.26(8)
C12 Ru2 Ru1 93.95(8)
C11 Ru2 Ru1 71.69(8)
Ru3 Ru2 Ru1 59.661(8)
C6 Ru3 C7 88.72(13)
C6 Ru3 C8 91.62(14)
C7 Ru3 C8 100.65(14)
C6 Ru3 N1 165.91(13)
C7 Ru3 N1 99.47(11)
C8 Ru3 N1 98.04(12)
C6 Ru3 C5 81.60(12)
C7 Ru3 C5 128.54(12)
C8 Ru3 C5 129.86(12)
N1 Ru3 C5 84.33(10)
C6 Ru3 Ru1 119.91(11)
C7 Ru3 Ru1 92.33(9)
C8 Ru3 Ru1 146.27(10)
N1 Ru3 Ru1 48.81(7)
C5 Ru3 Ru1 52.49(8)
C6 Ru3 Ru2 120.34(9)
C7 Ru3 Ru2 146.67(9)
C8 Ru3 Ru2 94.86(10)
N1 Ru3 Ru2 48.85(7)
C5 Ru3 Ru2 50.35(8)
Ru1 Ru3 Ru2 60.181(8)
O9 S1 O10 117.45(13)
O9 S1 N1 108.92(13)
O10 S1 N1 108.90(13)
O9 S1 C13 107.53(13)
O10 S1 C13 107.34(13)
N1 S1 C13 106.12(13)
S1 N1 Ru3 124.92(14)
S1 N1 Ru1 140.27(14)
Ru3 N1 Ru1 82.60(8)
S1 N1 Ru2 124.65(13)
Ru3 N1 Ru2 82.85(9)
Ru1 N1 Ru2 82.71(9)
O1 C1 Ru1 178.0(3)
O2 C2 Ru1 177.6(3)
O3 C3 Ru2 177.4(3)
O4 C4 Ru2 175.9(3)
O5 C5 Ru2 134.6(2)
O5 C5 Ru3 133.7(2)
Ru2 C5 Ru3 79.22(11)
O5 C5 Ru1 131.6(3)
Ru2 C5 Ru1 77.77(9)
Ru3 C5 Ru1 77.23(10)
O6 C6 Ru3 176.9(3)
O7 C7 Ru3 176.7(3)
O8 C8 Ru3 178.9(3)
C10 C9 Ru1 74.06(17)
C9 C10 C11 127.5(3)
C9 C10 Ru1 70.41(17)
C11 C10 Ru1 103.49(19)
C12 C11 C10 127.6(3)
C12 C11 Ru2 68.72(17)
C10 C11 Ru2 108.86(19)
C11 C12 Ru2 75.98(17)
C18 C13 C14 120.6(3)
C18 C13 S1 120.8(2)
C14 C13 S1 118.6(2)
C15 C14 C13 119.1(3)
C14 C15 C16 120.9(3)
C17 C16 C15 119.2(3)
C17 C16 C19 121.0(3)
C15 C16 C19 119.8(3)
C16 C17 C18 120.6(3)
C13 C18 C17 119.5(3)

loop_
_geom_bond_atom_site_label_1
_geom_bond_atom_site_label_2
_geom_bond_distance
Ru1 C1 1.898(3)
Ru1 C2 1.904(4)
Ru1 N1 2.080(3)
Ru1 C5 2.230(3)
Ru1 C9 2.258(3)
Ru1 C10 2.304(3)
Ru1 Ru3 2.7416(4)
Ru1 Ru2 2.7560(3)
Ru2 C3 1.888(3)
Ru2 C4 1.921(3)
Ru2 N1 2.091(2)
Ru2 C5 2.160(3)
Ru2 C12 2.246(3)
Ru2 C11 2.338(3)
Ru2 Ru3 2.7554(3)
Ru3 C6 1.926(3)
Ru3 C7 1.938(3)
Ru3 C8 1.945(4)
Ru3 N1 2.073(2)
Ru3 C5 2.162(3)
S1 O9 1.444(2)
S1 O10 1.444(2)
S1 N1 1.626(2)
S1 C13 1.759(3)
O1 C1 1.141(4)
O2 C2 1.134(4)
O3 C3 1.147(4)
O4 C4 1.136(4)
O5 C5 1.174(4)
O6 C6 1.138(4)
O7 C7 1.138(4)
O8 C8 1.137(4)
C9 C10 1.393(5)
C10 C11 1.461(4)
C11 C12 1.393(5)
C13 C18 1.385(4)
C13 C14 1.393(4)
C14 C15 1.389(4)
C15 C16 1.390(5)
C16 C17 1.387(5)
C16 C19 1.514(4)
C17 C18 1.393(5)

loop_
_geom_torsion_atom_site_label_1
_geom_torsion_atom_site_label_2
_geom_torsion_atom_site_label_3
_geom_torsion_atom_site_label_4
_geom_torsion
C1 Ru1 Ru2 C3 0.12(16)
C2 Ru1 Ru2 C3 150.5(2)
N1 Ru1 Ru2 C3 166.75(14)
C5 Ru1 Ru2 C3 46.21(16)
C9 Ru1 Ru2 C3 -105.80(14)
C10 Ru1 Ru2 C3 -76.45(14)
Ru3 Ru1 Ru2 C3 107.50(12)
C1 Ru1 Ru2 C4 -158.1(2)
C2 Ru1 Ru2 C4 -7.8(2)
N1 Ru1 Ru2 C4 8.53(18)
C5 Ru1 Ru2 C4 -112.0(2)
C9 Ru1 Ru2 C4 95.98(19)
C10 Ru1 Ru2 C4 125.32(18)
Ru3 Ru1 Ru2 C4 -50.72(16)
C1 Ru1 Ru2 N1 -166.63(14)
C2 Ru1 Ru2 N1 -16.3(2)
C5 Ru1 Ru2 N1 -120.55(13)
C9 Ru1 Ru2 N1 87.45(12)
C10 Ru1 Ru2 N1 116.79(12)
Ru3 Ru1 Ru2 N1 -59.25(8)
C1 Ru1 Ru2 C5 -46.09(15)
C2 Ru1 Ru2 C5 104.3(2)
N1 Ru1 Ru2 C5 120.55(13)
C9 Ru1 Ru2 C5 -152.01(14)
C10 Ru1 Ru2 C5 -122.66(14)
Ru3 Ru1 Ru2 C5 61.29(11)
C1 Ru1 Ru2 C12 102.92(14)
C2 Ru1 Ru2 C12 -106.7(2)
N1 Ru1 Ru2 C12 -90.45(12)
C5 Ru1 Ru2 C12 149.00(14)
C9 Ru1 Ru2 C12 -3.00(11)
C10 Ru1 Ru2 C12 26.34(12)
Ru3 Ru1 Ru2 C12 -149.70(8)
C1 Ru1 Ru2 C11 75.11(14)
C2 Ru1 Ru2 C11 -134.6(2)
N1 Ru1 Ru2 C11 -118.26(11)
C5 Ru1 Ru2 C11 121.19(13)
C9 Ru1 Ru2 C11 -30.81(12)
C10 Ru1 Ru2 C11 -1.47(12)
Ru3 Ru1 Ru2 C11 -177.51(8)
C1 Ru1 Ru2 Ru3 -107.38(11)
C2 Ru1 Ru2 Ru3 42.96(18)
N1 Ru1 Ru2 Ru3 59.25(8)
C5 Ru1 Ru2 Ru3 -61.29(11)
C9 Ru1 Ru2 Ru3 146.70(9)
C10 Ru1 Ru2 Ru3 176.04(8)
C1 Ru1 Ru3 C6 2.17(15)
C2 Ru1 Ru3 C6 91.18(14)
N1 Ru1 Ru3 C6 -169.57(14)
C5 Ru1 Ru3 C6 -49.15(15)
C9 Ru1 Ru3 C6 -169.70(17)
C10 Ru1 Ru3 C6 -115.51(16)
Ru2 Ru1 Ru3 C6 -109.99(10)
C1 Ru1 Ru3 C7 -87.69(14)
C2 Ru1 Ru3 C7 1.32(13)
N1 Ru1 Ru3 C7 100.57(13)
C5 Ru1 Ru3 C7 -139.02(13)
C9 Ru1 Ru3 C7 100.44(16)
C10 Ru1 Ru3 C7 154.63(15)
Ru2 Ru1 Ru3 C7 160.14(9)
C1 Ru1 Ru3 C8 159.1(2)
C2 Ru1 Ru3 C8 -111.9(2)
N1 Ru1 Ru3 C8 -12.6(2)
C5 Ru1 Ru3 C8 107.8(2)
C9 Ru1 Ru3 C8 -12.8(2)
C10 Ru1 Ru3 C8 41.4(2)
Ru2 Ru1 Ru3 C8 46.95(18)
C1 Ru1 Ru3 N1 171.74(14)
C2 Ru1 Ru3 N1 -99.25(13)
C5 Ru1 Ru3 N1 120.42(13)
C9 Ru1 Ru3 N1 -0.13(16)
C10 Ru1 Ru3 N1 54.06(15)
Ru2 Ru1 Ru3 N1 59.58(9)
C1 Ru1 Ru3 C5 51.32(14)
C2 Ru1 Ru3 C5 140.34(14)
N1 Ru1 Ru3 C5 -120.42(13)
C9 Ru1 Ru3 C5 -120.55(16)
C10 Ru1 Ru3 C5 -66.36(15)
Ru2 Ru1 Ru3 C5 -60.84(10)
C1 Ru1 Ru3 Ru2 112.16(11)
C2 Ru1 Ru3 Ru2 -158.82(10)
N1 Ru1 Ru3 Ru2 -59.58(9)
C5 Ru1 Ru3 Ru2 60.84(10)
C9 Ru1 Ru3 Ru2 -59.71(13)
C10 Ru1 Ru3 Ru2 -5.52(12)
C3 Ru2 Ru3 C6 -5.92(17)
C4 Ru2 Ru3 C6 -96.40(15)
N1 Ru2 Ru3 C6 168.82(16)
C5 Ru2 Ru3 C6 45.18(16)
C12 Ru2 Ru3 C6 162.56(18)
C11 Ru2 Ru3 C6 112.44(16)
Ru1 Ru2 Ru3 C6 109.30(13)
C3 Ru2 Ru3 C7 -153.4(2)
C4 Ru2 Ru3 C7 116.2(2)
N1 Ru2 Ru3 C7 21.38(19)
C5 Ru2 Ru3 C7 -102.3(2)
C12 Ru2 Ru3 C7 15.1(2)
C11 Ru2 Ru3 C7 -35.0(2)
Ru1 Ru2 Ru3 C7 -38.15(17)
C3 Ru2 Ru3 C8 88.81(15)
C4 Ru2 Ru3 C8 -1.67(13)
N1 Ru2 Ru3 C8 -96.45(13)
C5 Ru2 Ru3 C8 139.91(14)
C12 Ru2 Ru3 C8 -102.71(17)
C11 Ru2 Ru3 C8 -152.82(14)
Ru1 Ru2 Ru3 C8 -155.97(10)
C3 Ru2 Ru3 N1 -174.74(15)
C4 Ru2 Ru3 N1 94.78(13)
C5 Ru2 Ru3 N1 -123.64(14)
C12 Ru2 Ru3 N1 -6.26(16)
C11 Ru2 Ru3 N1 -56.38(14)
Ru1 Ru2 Ru3 N1 -59.52(9)
C3 Ru2 Ru3 C5 -51.10(16)
C4 Ru2 Ru3 C5 -141.58(14)
N1 Ru2 Ru3 C5 123.64(14)
C12 Ru2 Ru3 C5 117.38(17)
C11 Ru2 Ru3 C5 67.27(15)
Ru1 Ru2 Ru3 C5 64.12(11)
C3 Ru2 Ru3 Ru1 -115.22(11)
C4 Ru2 Ru3 Ru1 154.30(9)
N1 Ru2 Ru3 Ru1 59.52(9)
C5 Ru2 Ru3 Ru1 -64.12(11)
C12 Ru2 Ru3 Ru1 53.26(13)
C11 Ru2 Ru3 Ru1 3.14(10)
O9 S1 N1 Ru3 -173.78(15)
O10 S1 N1 Ru3 56.98(19)
C13 S1 N1 Ru3 -58.28(19)
O9 S1 N1 Ru1 -47.3(2)
O10 S1 N1 Ru1 -176.5(2)
C13 S1 N1 Ru1 68.2(2)
O9 S1 N1 Ru2 78.87(18)
O10 S1 N1 Ru2 -50.36(19)
C13 S1 N1 Ru2 -165.63(15)
C6 Ru3 N1 S1 -171.1(4)
C7 Ru3 N1 S1 64.03(19)
C8 Ru3 N1 S1 -38.26(19)
C5 Ru3 N1 S1 -167.79(18)
Ru1 Ru3 N1 S1 148.8(2)
Ru2 Ru3 N1 S1 -127.7(2)
C6 Ru3 N1 Ru1 40.1(5)
C7 Ru3 N1 Ru1 -84.76(11)
C8 Ru3 N1 Ru1 172.96(11)
C5 Ru3 N1 Ru1 43.43(10)
Ru2 Ru3 N1 Ru1 83.53(8)
C6 Ru3 N1 Ru2 -43.4(5)
C7 Ru3 N1 Ru2 -168.29(10)
C8 Ru3 N1 Ru2 89.43(12)
C5 Ru3 N1 Ru2 -40.10(10)
Ru1 Ru3 N1 Ru2 -83.53(8)
C1 Ru1 N1 S1 -169.1(4)
C2 Ru1 N1 S1 -50.7(2)
C5 Ru1 N1 S1 179.7(2)
C9 Ru1 N1 S1 41.6(2)
C10 Ru1 N1 S1 76.5(2)
Ru3 Ru1 N1 S1 -138.3(3)
Ru2 Ru1 N1 S1 138.0(3)
C1 Ru1 N1 Ru3 -30.7(5)
C2 Ru1 N1 Ru3 87.65(12)
C5 Ru1 N1 Ru3 -41.99(9)
C9 Ru1 N1 Ru3 179.92(10)
C10 Ru1 N1 Ru3 -145.12(10)
Ru2 Ru1 N1 Ru3 -83.69(8)
C1 Ru1 N1 Ru2 52.9(5)
C2 Ru1 N1 Ru2 171.34(10)
C5 Ru1 N1 Ru2 41.70(9)
C9 Ru1 N1 Ru2 -96.39(10)
C10 Ru1 N1 Ru2 -61.43(10)
Ru3 Ru1 N1 Ru2 83.69(8)
C3 Ru2 N1 S1 149.7(5)
C4 Ru2 N1 S1 36.12(19)
C5 Ru2 N1 S1 168.12(18)
C12 Ru2 N1 S1 -56.00(18)
C11 Ru2 N1 S1 -91.19(17)
Ru3 Ru2 N1 S1 127.9(2)
Ru1 Ru2 N1 S1 -148.7(2)
C3 Ru2 N1 Ru3 21.8(6)
C4 Ru2 N1 Ru3 -91.81(11)
C5 Ru2 N1 Ru3 40.19(10)
C12 Ru2 N1 Ru3 176.07(10)
C11 Ru2 N1 Ru3 140.88(10)
Ru1 Ru2 N1 Ru3 83.41(8)
C3 Ru2 N1 Ru1 -61.6(6)
C4 Ru2 N1 Ru1 -175.22(10)
C5 Ru2 N1 Ru1 -43.22(10)
C12 Ru2 N1 Ru1 92.66(10)
C11 Ru2 N1 Ru1 57.48(10)
Ru3 Ru2 N1 Ru1 -83.41(8)
C2 Ru1 C1 O1 -71(8)
N1 Ru1 C1 O1 49(9)
C5 Ru1 C1 O1 60(8)
C9 Ru1 C1 O1 -162(8)
C10 Ru1 C1 O1 165(8)
Ru3 Ru1 C1 O1 23(8)
Ru2 Ru1 C1 O1 94(8)
C1 Ru1 C2 O2 18(7)
N1 Ru1 C2 O2 -150(7)
C5 Ru1 C2 O2 -61(7)
C9 Ru1 C2 O2 118(7)
C10 Ru1 C2 O2 101(7)
Ru3 Ru1 C2 O2 -101(7)
Ru2 Ru1 C2 O2 -137(7)
C4 Ru2 C3 O3 52(7)
N1 Ru2 C3 O3 -62(7)
C5 Ru2 C3 O3 -81(7)
C12 Ru2 C3 O3 144(7)
C11 Ru2 C3 O3 178(100)
Ru3 Ru2 C3 O3 -44(7)
Ru1 Ru2 C3 O3 -116(7)
C3 Ru2 C4 O4 9(4)
N1 Ru2 C4 O4 177(4)
C5 Ru2 C4 O4 88(4)
C12 Ru2 C4 O4 -90(4)
C11 Ru2 C4 O4 -78(4)
Ru3 Ru2 C4 O4 129(4)
Ru1 Ru2 C4 O4 171(4)
C3 Ru2 C5 O5 -5.7(4)
C4 Ru2 C5 O5 -86.5(4)
N1 Ru2 C5 O5 178.2(4)
C12 Ru2 C5 O5 90.2(4)
C11 Ru2 C5 O5 81.9(4)
Ru3 Ru2 C5 O5 -143.1(4)
Ru1 Ru2 C5 O5 137.8(4)
C3 Ru2 C5 Ru3 137.43(12)
C4 Ru2 C5 Ru3 56.63(18)
N1 Ru2 C5 Ru3 -38.69(9)
C12 Ru2 C5 Ru3 -126.71(14)
C11 Ru2 C5 Ru3 -135.03(9)
Ru1 Ru2 C5 Ru3 -79.11(8)
C3 Ru2 C5 Ru1 -143.47(12)
C4 Ru2 C5 Ru1 135.74(14)
N1 Ru2 C5 Ru1 40.42(9)
C12 Ru2 C5 Ru1 -47.61(18)
C11 Ru2 C5 Ru1 -55.92(11)
Ru3 Ru2 C5 Ru1 79.11(8)
C6 Ru3 C5 O5 1.9(3)
C7 Ru3 C5 O5 -79.6(4)
C8 Ru3 C5 O5 87.0(4)
N1 Ru3 C5 O5 -177.3(3)
Ru1 Ru3 C5 O5 -136.5(4)
Ru2 Ru3 C5 O5 143.7(4)
C6 Ru3 C5 Ru2 -141.77(13)
C7 Ru3 C5 Ru2 136.65(12)
C8 Ru3 C5 Ru2 -56.72(17)
N1 Ru3 C5 Ru2 39.04(9)
Ru1 Ru3 C5 Ru2 79.75(8)
C6 Ru3 C5 Ru1 138.48(12)
C7 Ru3 C5 Ru1 56.91(15)
C8 Ru3 C5 Ru1 -136.46(13)
N1 Ru3 C5 Ru1 -40.70(9)
Ru2 Ru3 C5 Ru1 -79.75(8)
C1 Ru1 C5 O5 1.8(3)
C2 Ru1 C5 O5 81.9(4)
N1 Ru1 C5 O5 179.0(3)
C9 Ru1 C5 O5 -96.0(3)
C10 Ru1 C5 O5 -82.8(3)
Ru3 Ru1 C5 O5 138.3(3)
Ru2 Ru1 C5 O5 -140.2(4)
C1 Ru1 C5 Ru2 141.95(12)
C2 Ru1 C5 Ru2 -137.91(13)
N1 Ru1 C5 Ru2 -40.82(9)
C9 Ru1 C5 Ru2 44.1(2)
C10 Ru1 C5 Ru2 57.34(11)
Ru3 Ru1 C5 Ru2 -81.54(9)
C1 Ru1 C5 Ru3 -136.51(11)
C2 Ru1 C5 Ru3 -56.37(17)
N1 Ru1 C5 Ru3 40.72(9)
C9 Ru1 C5 Ru3 125.67(15)
C10 Ru1 C5 Ru3 138.88(10)
Ru2 Ru1 C5 Ru3 81.54(9)
C7 Ru3 C6 O6 95(6)
C8 Ru3 C6 O6 -164(6)
N1 Ru3 C6 O6 -31(6)
C5 Ru3 C6 O6 -34(6)
Ru1 Ru3 C6 O6 3(6)
Ru2 Ru3 C6 O6 -68(6)
C6 Ru3 C7 O7 -48(5)
C8 Ru3 C7 O7 -140(5)
N1 Ru3 C7 O7 120(5)
C5 Ru3 C7 O7 30(5)
Ru1 Ru3 C7 O7 71(5)
Ru2 Ru3 C7 O7 104(5)
C6 Ru3 C8 O8 -140(18)
C7 Ru3 C8 O8 -51(18)
N1 Ru3 C8 O8 50(18)
C5 Ru3 C8 O8 139(18)
Ru1 Ru3 C8 O8 60(18)
Ru2 Ru3 C8 O8 99(18)
C1 Ru1 C9 C10 -69.0(2)
C2 Ru1 C9 C10 -156.0(2)
N1 Ru1 C9 C10 103.65(19)
C5 Ru1 C9 C10 22.4(3)
Ru3 Ru1 C9 C10 103.7(2)
Ru2 Ru1 C9 C10 54.86(19)
Ru1 C9 C10 C11 -92.2(3)
C1 Ru1 C10 C9 112.9(2)
C2 Ru1 C10 C9 29.3(2)
N1 Ru1 C10 C9 -80.1(2)
C5 Ru1 C10 C9 -164.72(19)
Ru3 Ru1 C10 C9 -118.13(18)
Ru2 Ru1 C10 C9 -123.06(19)
C1 Ru1 C10 C11 -121.8(2)
C2 Ru1 C10 C11 154.6(2)
N1 Ru1 C10 C11 45.3(2)
C5 Ru1 C10 C11 -39.4(2)
C9 Ru1 C10 C11 125.4(3)
Ru3 Ru1 C10 C11 7.2(3)
Ru2 Ru1 C10 C11 2.30(19)
C9 C10 C11 C12 -4.5(5)
Ru1 C10 C11 C12 -80.0(3)
C9 C10 C11 Ru2 72.7(3)
Ru1 C10 C11 Ru2 -2.8(2)
C3 Ru2 C11 C12 -106.1(2)
C4 Ru2 C11 C12 -20.6(2)
N1 Ru2 C11 C12 84.67(18)
C5 Ru2 C11 C12 169.97(19)
Ru3 Ru2 C11 C12 123.50(16)
Ru1 Ru2 C11 C12 126.35(18)
C3 Ru2 C11 C10 129.9(2)
C4 Ru2 C11 C10 -144.5(2)
N1 Ru2 C11 C10 -39.3(2)
C5 Ru2 C11 C10 46.0(2)
C12 Ru2 C11 C10 -124.0(3)
Ru3 Ru2 C11 C10 -0.5(3)
Ru1 Ru2 C11 C10 2.38(19)
C10 C11 C12 Ru2 97.9(3)
C3 Ru2 C12 C11 76.0(2)
C4 Ru2 C12 C11 163.33(19)
N1 Ru2 C12 C11 -98.60(18)
C5 Ru2 C12 C11 -14.2(3)
Ru3 Ru2 C12 C11 -93.9(2)
Ru1 Ru2 C12 C11 -50.03(17)
O9 S1 C13 C18 -143.7(2)
O10 S1 C13 C18 -16.4(3)
N1 S1 C13 C18 99.9(3)
O9 S1 C13 C14 36.1(3)
O10 S1 C13 C14 163.3(2)
N1 S1 C13 C14 -80.3(2)
C18 C13 C14 C15 -1.4(4)
S1 C13 C14 C15 178.8(2)
C13 C14 C15 C16 1.1(5)
C14 C15 C16 C17 0.2(5)
C14 C15 C16 C19 178.9(3)
C15 C16 C17 C18 -1.2(5)
C19 C16 C17 C18 -179.8(3)
C14 C13 C18 C17 0.5(4)
S1 C13 C18 C17 -179.7(2)
C16 C17 C18 C13 0.8(5)
